data_7714576
loop_
_publ_author_name
'Lenz, Tabea'
'Hebenbrock, Marian'

_publ_section_title
;
 Phenylsilver - an unexpected one-dimensional coordination polymer of
 silver(I) tetrads.
;
_journal_issue 2
_journal_name_full 'Dalton transactions (Cambridge, England : 2003)'
_journal_page_first 423
_journal_page_last 427
_journal_paper_doi 10.1039/d3dt03007e
_journal_volume 53
_journal_year 2024
_chemical_formula_sum 'C24 H16 Ag4 F4'
_chemical_formula_weight 811.85
_space_group_crystal_system triclinic
_space_group_IT_number 2
_space_group_name_Hall '-P 1'
_space_group_name_H-M_alt 'P -1'
_atom_sites_solution_hydrogens geom
_audit_creation_method SHELXL-2019/1
_audit_update_record
;
2023-08-28 deposited with the CCDC.	2023-11-22 downloaded from the CCDC.
;
_cell_angle_alpha 113.157(5)
_cell_angle_beta 108.215(5)
_cell_angle_gamma 100.881(4)
_cell_formula_units_Z 2
_cell_length_a 11.578(2)
_cell_length_b 12.302(2)
_cell_length_c 12.477(3)
_cell_measurement_reflns_used 9969
_cell_measurement_temperature 102(2)
_cell_measurement_theta_max 26.3807
_cell_measurement_theta_min 2.9092
_cell_volume 1449.9(5)
_computing_cell_refinement 'Bruker SAINT+'
_computing_data_collection 'Bruker APEX3 2019/0'
_computing_data_reduction 'Bruker SAINT+'
_computing_molecular_graphics 'Bruker SHELXTL'
_computing_publication_material 'Bruker SHELXTL'
_computing_structure_refinement 'SHELXL-2019/1 (Sheldrick, 2019)'
_computing_structure_solution 'SHELXT-2018/2 (Sheldrick, 2015)'
_diffrn_ambient_temperature 102(2)
_diffrn_measured_fraction_theta_full 0.975
_diffrn_measured_fraction_theta_max 0.976
_diffrn_measurement_device_type 'Bruker Venture D8 mit Photon III CMOS detector'
_diffrn_measurement_method '\f and \w scans'
_diffrn_radiation_type MoK\a
_diffrn_radiation_wavelength 0.71073
_diffrn_reflns_av_unetI/netI 0.0313
_diffrn_reflns_Laue_measured_fraction_full 0.975
_diffrn_reflns_Laue_measured_fraction_max 0.976
_diffrn_reflns_limit_h_max 13
_diffrn_reflns_limit_h_min -14
_diffrn_reflns_limit_k_max 14
_diffrn_reflns_limit_k_min -15
_diffrn_reflns_limit_l_max 15
_diffrn_reflns_limit_l_min 0
_diffrn_reflns_number 5779
_diffrn_reflns_point_group_measured_fraction_full 0.975
_diffrn_reflns_point_group_measured_fraction_max 0.976
_diffrn_reflns_theta_full 25.242
_diffrn_reflns_theta_max 26.370
_diffrn_reflns_theta_min 1.976
_diffrn_source microsource
_exptl_absorpt_coefficient_mu 2.694
_exptl_absorpt_correction_T_max 0.490765
_exptl_absorpt_correction_T_min 0.373539
_exptl_absorpt_correction_type empirical
_exptl_absorpt_process_details SADABS
_exptl_crystal_colour colourless
_exptl_crystal_density_diffrn 1.860
_exptl_crystal_description needle
_exptl_crystal_F_000 768
_exptl_crystal_size_max 0.270
_exptl_crystal_size_mid 0.040
_exptl_crystal_size_min 0.040
_platon_squeeze_details
;
 Refined as a 2-component twin. The unit cell contains 2 MTBE molecules which have been treated as a diffuse contribution to the overall scattering without specific atom positions by SQUEEZE/PLATON.
;
_refine_diff_density_max 0.818
_refine_diff_density_min -1.183
_refine_diff_density_rms 0.166
_refine_ls_extinction_method none
_refine_ls_goodness_of_fit_ref 1.092
_refine_ls_hydrogen_treatment constr
_refine_ls_matrix_type full
_refine_ls_number_parameters 290
_refine_ls_number_reflns 5779
_refine_ls_number_restraints 0
_refine_ls_restrained_S_all 1.092
_refine_ls_R_factor_all 0.0348
_refine_ls_R_factor_gt 0.0303
_refine_ls_shift/su_max 0.001
_refine_ls_shift/su_mean 0.000
_refine_ls_structure_factor_coef Fsqd
_refine_ls_weighting_details 'w=1/[\s^2^(Fo^2^)+(0.0571P)^2^+2.3710P] where P=(Fo^2^+2Fc^2^)/3'
_refine_ls_weighting_scheme calc
_refine_ls_wR_factor_gt 0.0921
_refine_ls_wR_factor_ref 0.0954
_reflns_Friedel_coverage 0.000
_reflns_number_gt 5261
_reflns_number_total 5779
_reflns_threshold_expression 'I > 2\s(I)'
_cod_data_source_file d3dt03007e2.cif
_cod_data_source_block platon_sq
_cod_depositor_comments 'Adding full bibliography for 7714575--7714579.cif.'
_cod_database_code 7714576
_shelx_shelxl_version_number 2019/1
_shelx_space_group_comment
;
The symmetry employed for this shelxl refinement is uniquely defined
by the following loop, which should always be used as a source of
symmetry information in preference to the above space-group names.
They are only intended as comments.
;
_shelx_estimated_absorpt_t_min 0.530
_shelx_estimated_absorpt_t_max 0.900
_platon_squeeze_void_probe_radius 1.20

loop_
_space_group_symop_operation_xyz
'x, y, z'
'-x, -y, -z'

loop_
_atom_site_label
_atom_site_type_symbol
_atom_site_fract_x
_atom_site_fract_y
_atom_site_fract_z
_atom_site_U_iso_or_equiv
_atom_site_adp_type
_atom_site_occupancy
_atom_site_site_symmetry_order
_atom_site_calc_flag
_atom_site_refinement_flags_posn
_atom_site_refinement_flags_adp
_atom_site_refinement_flags_occupancy
_atom_site_disorder_assembly
_atom_site_disorder_group
F1 F 0.5529(4) 0.1430(4) 0.6405(4) 0.0415(10) Uani 1 1 d . . . . .
C1 C 0.8045(5) 0.3649(5) 0.5701(5) 0.0217(11) Uani 1 1 d . . . . .
Ag2 Ag 0.98836(4) 0.58709(4) 0.39910(4) 0.01918(11) Uani 1 1 d . . . . .
Ag1 Ag 0.82367(4) 0.48389(4) 0.48010(4) 0.01935(11) Uani 1 1 d . . . . .
F2 F 0.5072(4) 0.6731(5) 0.1559(4) 0.0518(12) Uani 1 1 d . . . . .
C2 C 0.7847(5) 0.4148(5) 0.6821(6) 0.0227(12) Uani 1 1 d . . . . .
H2 H 0.829367 0.502243 0.742748 0.027 Uiso 1 1 calc R U . . .
Ag3 Ag 0.89895(4) 0.51605(4) 0.11063(4) 0.01893(10) Uani 1 1 d . . . . .
F3 F 0.8820(5) 1.0526(4) 0.3565(4) 0.0558(13) Uani 1 1 d . . . . .
C3 C 0.7026(5) 0.3417(6) 0.7076(6) 0.0264(12) Uani 1 1 d . . . . .
H3 H 0.692706 0.377014 0.785495 0.032 Uiso 1 1 calc R U . . .
Ag4 Ag 0.97427(4) 0.33640(4) -0.03522(4) 0.01944(10) Uani 1 1 d . . . . .
F4 F 0.6456(3) 0.0630(3) 0.1398(4) 0.0335(8) Uani 1 1 d . . . . .
C4 C 0.6354(6) 0.2158(5) 0.6168(6) 0.0267(13) Uani 1 1 d . . . . .
C5 C 0.6482(6) 0.1613(5) 0.5045(6) 0.0285(13) Uani 1 1 d . . . . .
H5 H 0.600510 0.074233 0.443830 0.034 Uiso 1 1 calc R U . . .
C6 C 0.7321(5) 0.2353(5) 0.4805(6) 0.0236(12) Uani 1 1 d . . . . .
H6 H 0.741063 0.198284 0.402329 0.028 Uiso 1 1 calc R U . . .
C7 C 0.7881(5) 0.5775(5) 0.3640(5) 0.0199(11) Uani 1 1 d . . . . .
C8 C 0.7829(6) 0.7003(6) 0.4160(6) 0.0271(12) Uani 1 1 d . . . . .
H8 H 0.846301 0.763340 0.499948 0.032 Uiso 1 1 calc R U . . .
C9 C 0.6862(7) 0.7313(6) 0.3462(6) 0.0344(14) Uani 1 1 d . . . . .
H9 H 0.682787 0.813819 0.382605 0.041 Uiso 1 1 calc R U . . .
C10 C 0.5983(6) 0.6414(7) 0.2263(6) 0.0341(15) Uani 1 1 d . . . . .
C11 C 0.5944(6) 0.5185(7) 0.1690(6) 0.0322(14) Uani 1 1 d . . . . .
H11 H 0.528939 0.456663 0.085598 0.039 Uiso 1 1 calc R U . . .
C12 C 0.6920(5) 0.4893(5) 0.2401(5) 0.0224(11) Uani 1 1 d . . . . .
H12 H 0.692885 0.405812 0.202240 0.027 Uiso 1 1 calc R U . . .
C13 C 0.9248(6) 0.7126(5) 0.1602(5) 0.0213(11) Uani 1 1 d . . . . .
C14 C 1.0186(6) 0.8080(5) 0.2818(5) 0.0224(11) Uani 1 1 d . . . . .
H14 H 1.094384 0.793614 0.321362 0.027 Uiso 1 1 calc R U . . .
C15 C 1.0066(6) 0.9224(5) 0.3476(6) 0.0287(13) Uani 1 1 d . . . . .
H15 H 1.072757 0.985351 0.430064 0.034 Uiso 1 1 calc R U . . .
C16 C 0.8963(8) 0.9425(6) 0.2904(6) 0.0344(15) Uani 1 1 d . . . . .
C17 C 0.7988(7) 0.8532(7) 0.1710(7) 0.0377(16) Uani 1 1 d . . . . .
H17 H 0.722623 0.868530 0.134071 0.045 Uiso 1 1 calc R U . . .
C18 C 0.8146(6) 0.7395(6) 0.1057(6) 0.0290(13) Uani 1 1 d . . . . .
H18 H 0.749238 0.678320 0.021971 0.035 Uiso 1 1 calc R U . . .
C19 C 0.8542(5) 0.3157(5) 0.0658(5) 0.0215(11) Uani 1 1 d . . . . .
C20 C 0.9109(5) 0.2976(5) 0.1709(5) 0.0198(11) Uani 1 1 d . . . . .
H20 H 1.000591 0.344722 0.226624 0.024 Uiso 1 1 calc R U . . .
C21 C 0.8426(5) 0.2139(5) 0.1982(5) 0.0218(11) Uani 1 1 d . . . . .
H21 H 0.883229 0.204630 0.271377 0.026 Uiso 1 1 calc R U . . .
C22 C 0.7129(6) 0.1450(5) 0.1140(6) 0.0241(12) Uani 1 1 d . . . . .
C23 C 0.6504(6) 0.1552(5) 0.0064(6) 0.0254(12) Uani 1 1 d . . . . .
H23 H 0.561274 0.105525 -0.049989 0.030 Uiso 1 1 calc R U . . .
C24 C 0.7214(6) 0.2402(5) -0.0168(6) 0.0245(12) Uani 1 1 d . . . . .
H24 H 0.679708 0.248177 -0.090684 0.029 Uiso 1 1 calc R U . . .

loop_
_atom_site_aniso_label
_atom_site_aniso_U_11
_atom_site_aniso_U_22
_atom_site_aniso_U_33
_atom_site_aniso_U_23
_atom_site_aniso_U_13
_atom_site_aniso_U_12
F1 0.045(2) 0.0289(19) 0.048(2) 0.0164(18) 0.030(2) -0.0031(17)
C1 0.015(2) 0.030(3) 0.024(3) 0.019(2) 0.006(2) 0.008(2)
Ag2 0.01673(19) 0.0225(2) 0.0206(2) 0.01329(17) 0.00737(16) 0.00631(16)
Ag1 0.01680(19) 0.0233(2) 0.0202(2) 0.01297(17) 0.00749(16) 0.00704(16)
F2 0.056(3) 0.088(3) 0.038(2) 0.041(2) 0.021(2) 0.055(3)
C2 0.014(2) 0.021(3) 0.028(3) 0.012(2) 0.007(2) 0.000(2)
Ag3 0.0237(2) 0.01487(19) 0.0197(2) 0.00875(16) 0.01082(17) 0.00637(16)
F3 0.109(4) 0.041(2) 0.043(2) 0.024(2) 0.041(3) 0.055(3)
C3 0.022(3) 0.030(3) 0.024(3) 0.014(3) 0.008(2) 0.004(2)
Ag4 0.0251(2) 0.01581(19) 0.0196(2) 0.00883(16) 0.01218(17) 0.00700(16)
F4 0.0290(18) 0.0266(18) 0.045(2) 0.0228(17) 0.0156(17) -0.0026(15)
C4 0.022(3) 0.023(3) 0.034(3) 0.014(3) 0.013(3) 0.001(2)
C5 0.026(3) 0.018(3) 0.028(3) 0.006(2) 0.007(3) 0.000(2)
C6 0.023(3) 0.024(3) 0.022(3) 0.011(2) 0.007(2) 0.008(2)
C7 0.018(2) 0.022(3) 0.021(3) 0.012(2) 0.007(2) 0.008(2)
C8 0.028(3) 0.031(3) 0.023(3) 0.014(3) 0.009(2) 0.016(3)
C9 0.042(4) 0.039(3) 0.035(3) 0.020(3) 0.019(3) 0.028(3)
C10 0.030(3) 0.060(4) 0.035(3) 0.033(3) 0.017(3) 0.034(3)
C11 0.023(3) 0.048(4) 0.025(3) 0.018(3) 0.009(2) 0.013(3)
C12 0.018(3) 0.025(3) 0.024(3) 0.011(2) 0.009(2) 0.008(2)
C13 0.027(3) 0.016(2) 0.020(3) 0.008(2) 0.011(2) 0.006(2)
C14 0.030(3) 0.019(2) 0.023(3) 0.013(2) 0.014(2) 0.008(2)
C15 0.044(4) 0.020(3) 0.023(3) 0.011(2) 0.015(3) 0.010(3)
C16 0.069(5) 0.024(3) 0.028(3) 0.016(3) 0.031(3) 0.028(3)
C17 0.047(4) 0.044(4) 0.042(4) 0.026(3) 0.024(3) 0.034(3)
C18 0.035(3) 0.035(3) 0.035(3) 0.024(3) 0.021(3) 0.023(3)
C19 0.024(3) 0.016(2) 0.021(3) 0.006(2) 0.010(2) 0.008(2)
C20 0.020(3) 0.016(2) 0.021(3) 0.006(2) 0.011(2) 0.003(2)
C21 0.025(3) 0.018(2) 0.021(3) 0.010(2) 0.010(2) 0.004(2)
C22 0.027(3) 0.015(2) 0.029(3) 0.010(2) 0.015(3) 0.001(2)
C23 0.020(3) 0.021(3) 0.028(3) 0.011(2) 0.006(2) 0.002(2)
C24 0.029(3) 0.024(3) 0.021(3) 0.013(2) 0.009(2) 0.008(2)

loop_
_atom_type_symbol
_atom_type_description
_atom_type_scat_dispersion_real
_atom_type_scat_dispersion_imag
_atom_type_scat_source
C C 0.0033 0.0016 'International Tables Vol C Tables 4.2.6.8 and 6.1.1.4'
H H 0.0000 0.0000 'International Tables Vol C Tables 4.2.6.8 and 6.1.1.4'
Ag Ag -0.8971 1.1015 'International Tables Vol C Tables 4.2.6.8 and 6.1.1.4'
F F 0.0171 0.0103 'International Tables Vol C Tables 4.2.6.8 and 6.1.1.4'

loop_
_geom_angle_atom_site_label_1
_geom_angle_atom_site_label_2
_geom_angle_atom_site_label_3
_geom_angle
_geom_angle_site_symmetry_1
_geom_angle_site_symmetry_3
_geom_angle_publ_flag
C2 C1 C6 116.6(5) . . ?
C2 C1 Ag1 117.1(4) . . ?
C6 C1 Ag1 113.7(4) . . ?
C2 C1 Ag2 115.5(4) . 2_766 ?
C6 C1 Ag2 111.0(4) . 2_766 ?
Ag1 C1 Ag2 76.53(17) . 2_766 ?
C7 Ag2 C1 167.3(2) . 2_766 ?
C7 Ag2 Ag1 140.55(14) . 2_766 ?
C1 Ag2 Ag1 51.06(14) 2_766 2_766 ?
C7 Ag2 Ag1 50.55(14) . . ?
C1 Ag2 Ag1 140.38(14) 2_766 . ?
Ag1 Ag2 Ag1 90.00(2) 2_766 . ?
C7 Ag2 Ag3 84.90(14) . . ?
C1 Ag2 Ag3 90.66(14) 2_766 . ?
Ag1 Ag2 Ag3 122.075(19) 2_766 . ?
Ag1 Ag2 Ag3 120.88(2) . . ?
C7 Ag1 C1 165.03(19) . . ?
C7 Ag1 Ag2 141.24(14) . 2_766 ?
C1 Ag1 Ag2 52.40(14) . 2_766 ?
C7 Ag1 Ag2 51.25(14) . . ?
C1 Ag1 Ag2 141.68(14) . . ?
Ag2 Ag1 Ag2 90.00(2) 2_766 . ?
C3 C2 C1 122.4(5) . . ?
C3 C2 H2 118.8 . . ?
C1 C2 H2 118.8 . . ?
C13 Ag3 C19 173.7(2) . . ?
C13 Ag3 Ag4 134.81(15) . . ?
C19 Ag3 Ag4 51.13(15) . . ?
C13 Ag3 Ag4 51.43(15) . 2_765 ?
C19 Ag3 Ag4 134.40(15) . 2_765 ?
Ag4 Ag3 Ag4 83.38(2) . 2_765 ?
C13 Ag3 Ag2 90.39(14) . . ?
C19 Ag3 Ag2 87.43(15) . . ?
Ag4 Ag3 Ag2 117.489(19) . . ?
Ag4 Ag3 Ag2 121.63(2) 2_765 . ?
C4 C3 C2 118.0(6) . . ?
C4 C3 H3 121.0 . . ?
C2 C3 H3 121.0 . . ?
C19 Ag4 C13 160.4(2) . 2_765 ?
C19 Ag4 Ag3 51.93(13) . . ?
C13 Ag4 Ag3 147.52(14) 2_765 . ?
C19 Ag4 Ag3 148.40(14) . 2_765 ?
C13 Ag4 Ag3 50.91(14) 2_765 2_765 ?
Ag3 Ag4 Ag3 96.62(2) . 2_765 ?
C5 C4 F1 118.9(5) . . ?
C5 C4 C3 122.7(5) . . ?
F1 C4 C3 118.5(5) . . ?
C4 C5 C6 118.8(5) . . ?
C4 C5 H5 120.6 . . ?
C6 C5 H5 120.6 . . ?
C5 C6 C1 121.4(5) . . ?
C5 C6 H6 119.3 . . ?
C1 C6 H6 119.3 . . ?
C12 C7 C8 116.4(5) . . ?
C12 C7 Ag1 109.0(4) . . ?
C8 C7 Ag1 121.0(4) . . ?
C12 C7 Ag2 116.2(4) . . ?
C8 C7 Ag2 110.6(4) . . ?
Ag1 C7 Ag2 78.20(17) . . ?
C9 C8 C7 121.4(6) . . ?
C9 C8 H8 119.3 . . ?
C7 C8 H8 119.3 . . ?
C10 C9 C8 118.6(6) . . ?
C10 C9 H9 120.7 . . ?
C8 C9 H9 120.7 . . ?
C9 C10 F2 118.6(6) . . ?
C9 C10 C11 123.9(6) . . ?
F2 C10 C11 117.5(6) . . ?
C10 C11 C12 116.7(6) . . ?
C10 C11 H11 121.7 . . ?
C12 C11 H11 121.7 . . ?
C7 C12 C11 123.0(5) . . ?
C7 C12 H12 118.5 . . ?
C11 C12 H12 118.5 . . ?
C14 C13 C18 116.0(5) . . ?
C14 C13 Ag3 118.6(4) . . ?
C18 C13 Ag3 117.8(4) . . ?
C14 C13 Ag4 106.8(4) . 2_765 ?
C18 C13 Ag4 112.4(4) . 2_765 ?
Ag3 C13 Ag4 77.67(18) . 2_765 ?
C15 C14 C13 123.3(5) . . ?
C15 C14 H14 118.4 . . ?
C13 C14 H14 118.4 . . ?
C16 C15 C14 118.2(6) . . ?
C16 C15 H15 120.9 . . ?
C14 C15 H15 120.9 . . ?
F3 C16 C15 118.4(6) . . ?
F3 C16 C17 119.3(6) . . ?
C15 C16 C17 122.3(5) . . ?
C16 C17 C18 118.3(6) . . ?
C16 C17 H17 120.9 . . ?
C18 C17 H17 120.9 . . ?
C17 C18 C13 122.0(6) . . ?
C17 C18 H18 119.0 . . ?
C13 C18 H18 119.0 . . ?
C20 C19 C24 116.2(5) . . ?
C20 C19 Ag4 115.7(4) . . ?
C24 C19 Ag4 114.2(4) . . ?
C20 C19 Ag3 115.1(4) . . ?
C24 C19 Ag3 112.8(4) . . ?
Ag4 C19 Ag3 76.95(18) . . ?
C21 C20 C19 123.3(5) . . ?
C21 C20 H20 118.3 . . ?
C19 C20 H20 118.3 . . ?
C22 C21 C20 117.0(5) . . ?
C22 C21 H21 121.5 . . ?
C20 C21 H21 121.5 . . ?
F4 C22 C23 119.3(5) . . ?
F4 C22 C21 117.4(5) . . ?
C23 C22 C21 123.3(5) . . ?
C22 C23 C24 117.9(5) . . ?
C22 C23 H23 121.0 . . ?
C24 C23 H23 121.0 . . ?
C23 C24 C19 122.2(5) . . ?
C23 C24 H24 118.9 . . ?
C19 C24 H24 118.9 . . ?

loop_
_geom_bond_atom_site_label_1
_geom_bond_atom_site_label_2
_geom_bond_distance
_geom_bond_site_symmetry_2
_geom_bond_publ_flag
F1 C4 1.365(6) . ?
C1 C2 1.400(8) . ?
C1 C6 1.414(8) . ?
C1 Ag1 2.186(5) . ?
C1 Ag2 2.227(5) 2_766 ?
Ag2 C7 2.192(5) . ?
Ag2 Ag1 2.7335(6) 2_766 ?
Ag2 Ag1 2.7513(7) . ?
Ag2 Ag3 3.1057(9) . ?
Ag1 C7 2.170(5) . ?
F2 C10 1.372(6) . ?
C2 C3 1.380(8) . ?
C2 H2 0.9500 . ?
Ag3 C13 2.181(5) . ?
Ag3 C19 2.215(5) . ?
Ag3 Ag4 2.7410(6) . ?
Ag3 Ag4 2.7452(7) 2_765 ?
F3 C16 1.355(7) . ?
C3 C4 1.379(8) . ?
C3 H3 0.9500 . ?
Ag4 C19 2.191(6) . ?
Ag4 C13 2.197(6) 2_765 ?
F4 C22 1.358(6) . ?
C4 C5 1.365(9) . ?
C5 C6 1.387(8) . ?
C5 H5 0.9500 . ?
C6 H6 0.9500 . ?
C7 C12 1.398(8) . ?
C7 C8 1.413(8) . ?
C8 C9 1.403(8) . ?
C8 H8 0.9500 . ?
C9 C10 1.348(9) . ?
C9 H9 0.9500 . ?
C10 C11 1.381(10) . ?
C11 C12 1.403(8) . ?
C11 H11 0.9500 . ?
C12 H12 0.9500 . ?
C13 C14 1.395(8) . ?
C13 C18 1.412(8) . ?
C14 C15 1.381(8) . ?
C14 H14 0.9500 . ?
C15 C16 1.375(10) . ?
C15 H15 0.9500 . ?
C16 C17 1.376(10) . ?
C17 C18 1.396(9) . ?
C17 H17 0.9500 . ?
C18 H18 0.9500 . ?
C19 C20 1.395(8) . ?
C19 C24 1.417(8) . ?
C20 C21 1.392(7) . ?
C20 H20 0.9500 . ?
C21 C22 1.382(8) . ?
C21 H21 0.9500 . ?
C22 C23 1.379(8) . ?
C23 C24 1.385(8) . ?
C23 H23 0.9500 . ?
C24 H24 0.9500 . ?

loop_
_platon_squeeze_void_nr
_platon_squeeze_void_average_x
_platon_squeeze_void_average_y
_platon_squeeze_void_average_z
_platon_squeeze_void_volume
_platon_squeeze_void_count_electrons
_platon_squeeze_void_content
1 -0.011 -0.011 -0.011 419 106 ' '
